data_4038042
loop_
_publ_author_name
'Funt, Liya D.'
'Krivolapova, Yulia V.'
'Khoroshilova, Olesya V.'
'Novikov, Mikhail Sergeevich'
'Khlebnikov, Alexander F.'

_publ_section_title
;
 2H-Azirine-2-carbonyl Azides: Preparation and Use as N-Heterocyclic
 Building Blocks.
;
_journal_name_full 'The Journal of organic chemistry'
_journal_paper_doi 10.1021/acs.joc.9b03367
_journal_year 2020
_chemical_formula_moiety 'C14 H11 Br N4 O2'
_chemical_formula_sum 'C14 H11 Br N4 O2'
_chemical_formula_weight 347.18
_space_group_crystal_system triclinic
_space_group_IT_number 2
_space_group_name_Hall '-P 1'
_space_group_name_H-M_alt 'P -1'
_atom_sites_solution_hydrogens geom
_atom_sites_solution_primary dual
_audit_creation_date 2019-09-27
_audit_creation_method
;
Olex2 1.2
(compiled 2018.05.29 svn.r3508 for OlexSys, GUI svn.r5506)
;
_cell_angle_alpha 85.0320(10)
_cell_angle_beta 82.4330(10)
_cell_angle_gamma 80.6930(10)
_cell_formula_units_Z 4
_cell_length_a 7.62280(10)
_cell_length_b 13.76090(10)
_cell_length_c 13.78060(10)
_cell_measurement_reflns_used 20909
_cell_measurement_temperature 100(3)
_cell_measurement_theta_max 70.3040
_cell_measurement_theta_min 3.2320
_cell_volume 1410.93(2)
_computing_cell_refinement 'CrysAlisPro 1.171.40.50a (Rigaku OD, 2019)'
_computing_data_collection 'CrysAlisPro 1.171.40.50a (Rigaku OD, 2019)'
_computing_data_reduction 'CrysAlisPro 1.171.40.50a (Rigaku OD, 2019)'
_computing_molecular_graphics 'Olex2 (Dolomanov et al., 2009)'
_computing_publication_material 'Olex2 (Dolomanov et al., 2009)'
_computing_structure_refinement 'ShelXL (Sheldrick, 2015)'
_computing_structure_solution 'ShelXT (Sheldrick, 2015)'
_diffrn_ambient_environment N~2~
_diffrn_ambient_temperature 100(3)
_diffrn_detector 'CCD plate'
_diffrn_detector_area_resol_mean 10.0000
_diffrn_detector_type HyPix3000
_diffrn_measured_fraction_theta_full 1.000
_diffrn_measured_fraction_theta_max 0.998
_diffrn_measurement_details
;
List of Runs (angles in degrees, time in seconds):

  # Type    Start    End  Width  t~exp~   \w     \q     \k     \f   Frames
--------------------------------------------------------------------------
  1  \w    -65.00 -30.00   0.50    0.20    --  -38.82  78.00 165.00   70
  2  \w     -8.00  24.00   0.50    0.20    --  -38.82  78.00 165.00   64
  3  \w     94.00 119.00   0.50    0.20    --  100.00  78.00 165.00   50
  4  \w     66.00 115.00   0.50    0.20    --  100.00 -78.00  40.00   98
  5  \w    -46.00 -18.00   0.50    0.20    --  -38.82 -54.00 150.00   56
  6  \w    -63.00  27.00   0.50    0.20    --  -38.82  77.00  90.00  180
  7  \w   -101.00 -23.00   0.50    0.20    --  -38.82 -43.00 -60.00  156
  8  \w    -52.00 -26.00   0.50    0.20    --  -38.82  43.00  30.00   52
  9  \w    -96.00 -36.00   0.50    0.20    --  -38.82 138.00-180.00  120
 10  \w   -102.00 -51.00   0.50    0.20    --  -38.82 -54.00 150.00  102
 11  \w     -7.00  23.00   0.50    0.20    --  -38.82  65.00  60.00   60
 12  \w    -53.00 -28.00   0.50    0.20    --  -38.82 138.00  60.00   50
 13  \w    -89.00 -57.00   0.50    0.20    --  -38.82 138.00  60.00   64
 14  \w     -6.00  26.00   0.50    0.20    --  -38.82  43.00  30.00   64
 15  \w    -35.00 -10.00   0.50    0.20    --  -38.82  65.00  60.00   50
 16  \w    -19.00  21.00   0.50    0.20    --   38.82 -77.00-120.00   80
 17  \w     72.00 100.00   0.50    0.20    --   38.82  43.00 -90.00   56
 18  \w     63.00  95.00   0.50    0.20    --   38.82  32.00-150.00   64
 19  \w     24.00  72.00   0.50    0.20    --   38.82  77.00 -90.00   96
 20  \w     26.00 100.00   0.50    0.20    --   38.82  32.00 120.00  148
 21  \w     15.00  50.00   0.50    0.20    --   38.82 -43.00 120.00   70
 22  \w     28.00  54.00   0.50    0.20    --   38.82  32.00-150.00   52
 23  \w     75.00 101.00   0.50    0.20    --   38.82  77.00 -90.00   52
 24  \w     33.00  59.00   0.50    0.20    --   38.82  43.00 -90.00   52
 25  \w     70.00 107.00   0.50    0.20    --   38.82  32.00-120.00   74
 26  \w     27.00  52.00   0.50    0.20    --   38.82 -77.00-120.00   50
 27  \w    -27.00  34.00   0.50    0.20    --   38.82 -78.00  40.00  122
 28  \w     49.00  81.00   0.50    0.20    --   38.82-138.00  30.00   64
 29  \w     29.00 113.00   0.50    0.20    --  100.00 -22.00-150.00  168
 30  \w     60.00 121.00   0.50    0.20    --  100.00-133.00 150.00  122
 31  \w     66.00 106.00   0.50    0.20    --  100.00 -53.00  60.00   80
 32  \w     33.00 115.00   0.50    0.20    --  100.00 -37.00 -60.00  164
 33  \w     81.00 107.00   0.50    0.20    --  100.00 -61.00 120.00   52
 34  \w     69.00 114.00   0.50    0.20    --  100.00 -30.00 120.00   90
 35  \w     31.00  64.00   0.50    0.20    --  100.00 -30.00 120.00   66
 36  \w     83.00 108.00   0.50    0.20    --  100.00 -93.00 120.00   50
 37  \w     80.00 129.00   0.50    0.20    --  100.00 -15.00-120.00   98
 38  \w     46.00  72.00   0.50    0.20    --  100.00 -15.00-120.00   52
 39  \w     34.00  89.00   0.50    0.20    --  100.00-111.00-180.00  110
 40  \w     41.00  88.00   0.50    0.20    --  100.00-111.00  30.00   94
 41  \w     35.00 118.00   0.50    0.20    --  100.00 -45.00-150.00  166
 42  \w     49.00 122.00   0.50    0.20    --  100.00-133.00 -90.00  146
 43  \w     40.00 122.00   0.50    0.20    --  100.00 -61.00 -30.00  164
 44  \w     64.00  90.00   0.50    0.20    --  100.00 -37.00   0.00   52
 45  \w     31.00 111.00   0.50    0.20    --  100.00-111.00 -90.00  160
 46  \w     36.00 131.00   0.50    0.20    --  100.00-144.00-123.05  190
 47  \w     33.00 103.00   0.50    0.20    --  100.00 -37.00  30.00  140
 48  \w     45.00  70.00   0.50    0.20    --  100.00 -86.00 120.00   50
 49  \w     87.00 153.00   0.50    0.20    --  100.00  30.00 120.00  132
 50  \w     71.00 121.00   0.50    0.20    --  100.00 -77.00-120.00  100
 51  \w     70.00 102.00   0.50    0.20    --  100.00-111.00  60.00   64
 52  \w     79.00 140.00   0.50    0.20    --  100.00  15.00  90.00  122
 53  \w     74.00 155.00   0.50    0.20    --  100.00  15.00-150.00  162
 54  \w    116.00 142.00   0.50    0.20    --  100.00  45.00  60.00   52
 55  \w     43.00 110.00   0.50    0.20    --  100.00-111.00-150.00  134
 56  \w     51.00  77.00   0.50    0.20    --  100.00-111.00   0.00   52
 57  \w     85.00 111.00   0.50    0.20    --  100.00-111.00   0.00   52
 58  \w     47.00 103.00   0.50    0.20    --  100.00 -93.00 -90.00  112
 59  \w     95.00 120.00   0.50    0.20    --  100.00 -61.00-150.00   50
 60  \w    100.00 145.00   0.50    0.20    --  100.00  30.00 150.00   90
 61  \w     79.00 129.00   0.50    0.20    --  100.00  61.00-150.00  100
 62  \w     73.00 145.00   0.50    0.20    --  100.00  15.00 -60.00  144
 63  \w     34.00  59.00   0.50    0.20    --   38.82  77.00 150.00   50
 64  \w    -39.00  -7.00   0.50    0.20    --   12.00 126.00 -29.29   64
 65  \w    -34.00  -9.00   0.50    0.20    --   12.00 117.00  84.86   50
 66  \w     -8.00  18.00   0.50    0.20    --   28.00 100.00 -76.43   52
 67  \w      0.00  25.00   0.50    0.20    --   32.00  91.00 107.27   50
 68  \w     -1.00  24.00   0.50    0.20    --   32.00  94.00 156.20   50
 69  \w      5.00  30.00   0.50    0.20    --   36.00  89.00  67.50   50
 70  \w      4.00  29.00   0.50    0.20    --   36.00  90.00-139.90   50
 71  \w      5.00  30.00   0.50    0.20    --   36.00  89.00   9.85   50
 72  \w      9.00  34.00   0.50    0.20    --   38.82  85.00 102.91   50
 73  \w     11.00  36.00   0.50    0.20    --   38.82  80.00 -15.12   50
 74  \w     11.00  36.00   0.50    0.20    --   40.00  84.00 -96.48   50
 75  \w     16.00  41.00   0.50    0.20    --   44.00  80.00 -55.95   50
 76  \w     16.00  41.00   0.50    0.20    --   44.00  81.00-165.22   50
 77  \w     16.00  41.00   0.50    0.20    --   44.00  80.00 167.84   50
 78  \w     16.00  41.00   0.50    0.20    --   44.00  82.00  65.57   50
 79  \w     16.00  41.00   0.50    0.20    --   44.00  82.00   6.31   50
 80  \w     16.00  41.00   0.50    0.20    --   44.00  81.00-102.39   50
 81  \w     65.00  91.00   0.50    0.20    --   52.00  74.00 -44.08   52
 82  \w     25.00  51.00   0.50    0.20    --   52.00  77.00  29.78   52
 83  \w     67.00 109.00   0.50    0.20    --   52.00  77.00  29.78   84
 84  \w     31.00  57.00   0.50    0.20    --   52.00  74.00 -44.08   52
 85  \w     30.00  56.00   0.50    0.20    --   52.00  77.00-143.58   52
 86  \w     97.00 122.00   0.50    0.20    --   56.00  77.00 -80.40   50
 87  \w     30.00  66.00   0.50    0.20    --   56.00  77.00 -80.40   72
 88  \w     29.00  55.00   0.50    0.20    --   56.00  77.00 129.32   52
 89  \w     91.00 117.00   0.50    0.20    --   56.00  77.00 129.32   52
 90  \w     32.00  57.00   0.50    0.20    --   56.00  69.00-102.94   50
 91  \w     30.00  55.00   0.50    0.20    --   56.00  76.00 177.05   50
 92  \w     37.00  65.00   0.50    0.20    --   60.00  68.00  -9.34   56
 93  \w     34.00  60.00   0.50    0.20    --   60.00  76.00  64.12   52
 94  \w     96.00 130.00   0.50    0.20    --   64.00  77.00  83.68   68
 95  \w     37.00  62.00   0.50    0.20    --   64.00  77.00  83.68   50
 96  \w     42.00  68.00   0.50    0.20    --   64.00  73.00  16.41   52
 97  \w     44.00  77.00   0.50    0.20    --   68.00  77.00 174.50   66
 98  \w     42.00  83.00   0.50    0.20    --   68.00  76.00 -48.69   82
 99  \w     90.00 125.00   0.50    0.20    --   68.00  76.00 -48.69   70
100  \w     49.00  83.00   0.50    0.20    --   72.00  72.00 124.89   68
101  \w    113.00 138.00   0.50    0.20    --   72.00  72.00 124.89   50
102  \w     47.00  90.00   0.50    0.20    --   72.00  72.00-110.83   86
103  \w     45.00  70.00   0.50    0.20    --   72.00  77.00-146.94   50
104  \w     54.00  79.00   0.50    0.20    --   76.00  64.00 -53.18   50
105  \w    116.00 142.00   0.50    0.20    --   76.00  76.00 146.18   52
106  \w     50.00  76.00   0.50    0.20    --   76.00  76.00 146.18   52
107  \w     53.00 115.00   0.50    0.20    --   76.00  65.00   6.88  124
108  \w     54.00  87.00   0.50    0.20    --   80.00  76.00  29.40   66
109  \w     64.00  90.00   0.50    0.20    --   80.00  72.00  86.60   52
110  \w    118.00 144.00   0.50    0.20    --   80.00  76.00  29.40   52
111  \w     58.00  83.00   0.50    0.20    --   84.00  76.00  70.16   50
112  \w    100.00 127.00   0.50    0.20    --   84.00  77.00-127.19   54
113  \w     59.00  84.00   0.50    0.20    --   84.00  71.00-149.40   50
114  \w     59.00  93.00   0.50    0.20    --   84.00  77.00-127.19   68
115  \w     78.00 104.00   0.50    0.20    --  100.00  61.00-180.00   52
116  \w     73.00 105.00   0.50    0.20    --  100.00  77.00  60.00   64
117  \w     73.00 109.00   0.50    0.20    --  100.00  77.00  90.00   72
118  \w    129.00 156.00   0.50    0.20    --  100.00  61.00   0.00   54
119  \w     75.00 113.00   0.50    0.20    --  100.00  77.00 -30.00   76
120  \w     80.00 125.00   0.50    0.20    --  100.00  61.00   0.00   90
121  \w     74.00 137.00   0.50    0.20    --  100.00  77.00   0.00  126
122  \w     76.00 150.00   0.50    0.20    --  100.00  69.00 -30.00  148
123  \w     74.00 109.00   0.50    0.20    --  100.00  77.00 150.00   70
124  \w     73.00 108.00   0.50    0.20    --  100.00  77.00  30.00   70
125  \w     73.00  99.00   0.50    0.20    --  100.00  77.00 -90.00   52
126  \w    131.00 156.00   0.50    0.20    --  100.00  53.00-150.00   50
127  \w     89.00 145.00   0.50    0.20    --  100.00  45.00 -60.00  112
128  \w    110.00 150.00   0.50    0.20    --  100.00 111.00 -30.00   80
129  \w     76.00 115.00   0.50    0.20    --  100.00  69.00 120.00   78
130  \w    126.00 157.00   0.50    0.20    --  100.00  37.00  90.00   62
131  \w     90.00 116.00   0.50    0.20    --  100.00  37.00  90.00   52
132  \w     76.00 102.00   0.50    0.20    --  100.00  69.00  90.00   52
133  \w    118.00 144.00   0.50    0.20    --  100.00  77.00-150.00   52
134  \w    128.00 153.00   0.50    0.20    --  100.00  69.00  30.00   50
135  \w     76.00 102.00   0.50    0.20    --  100.00  69.00  30.00   52
136  \w     73.00 109.00   0.50    0.20    --  100.00  77.00-150.00   72
137  \w    119.00 145.00   0.50    0.20    --  100.00  69.00  90.00   52
138  \w    127.00 153.00   0.50    0.20    --  100.00  77.00-180.00   52
139  \w     73.00 123.00   0.50    0.20    --  100.00  77.00-120.00  100
140  \w     73.00 113.00   0.50    0.20    --  100.00  77.00-180.00   80
141  \w     76.00 103.00   0.50    0.20    --  100.00  69.00 150.00   54
142  \w     25.00 129.00   0.50    0.20    --  100.00 -15.00  30.00  208
143  \w     76.00 101.00   0.50    0.20    --  100.00  69.00 -60.00   50
144  \w     73.00 134.00   0.50    0.20    --  100.00  77.00 -60.00  122
145  \w    -43.00 -18.00   0.50    0.20    --  -38.82  78.00 165.00   50
146  \w     54.00  80.00   0.50    0.20    --   76.00  59.00-161.94   52
147  \w     63.00  89.00   0.50    0.20    --   88.00  73.00 -86.82   52
;
_diffrn_measurement_device 'four-circle diffractometer'
_diffrn_measurement_device_type 'SuperNova, Single source at offset/far, HyPix3000'
_diffrn_measurement_method '\w scans'
_diffrn_orient_matrix_type 'CrysAlisPro convention (1999,Acta A55,543-557)'
_diffrn_orient_matrix_UB_11 -0.0902096000
_diffrn_orient_matrix_UB_12 -0.0932996000
_diffrn_orient_matrix_UB_13 0.0208048000
_diffrn_orient_matrix_UB_21 0.1083228000
_diffrn_orient_matrix_UB_22 -0.0433259000
_diffrn_orient_matrix_UB_23 -0.0929758000
_diffrn_orient_matrix_UB_31 0.1505951000
_diffrn_orient_matrix_UB_32 -0.0484303000
_diffrn_orient_matrix_UB_33 0.0608085000
_diffrn_radiation_monochromator mirror
_diffrn_radiation_probe x-ray
_diffrn_radiation_type CuK\a
_diffrn_radiation_wavelength 1.54184
_diffrn_reflns_av_R_equivalents 0.0420
_diffrn_reflns_av_unetI/netI 0.0208
_diffrn_reflns_Laue_measured_fraction_full 1.000
_diffrn_reflns_Laue_measured_fraction_max 0.998
_diffrn_reflns_limit_h_max 9
_diffrn_reflns_limit_h_min -9
_diffrn_reflns_limit_k_max 16
_diffrn_reflns_limit_k_min -16
_diffrn_reflns_limit_l_max 16
_diffrn_reflns_limit_l_min -16
_diffrn_reflns_number 28135
_diffrn_reflns_point_group_measured_fraction_full 1.000
_diffrn_reflns_point_group_measured_fraction_max 0.998
_diffrn_reflns_theta_full 67.684
_diffrn_reflns_theta_max 70.445
_diffrn_reflns_theta_min 3.242
_diffrn_source 'micro-focus sealed X-ray tube'
_diffrn_source_type 'SuperNova (Cu) X-ray Source'
_exptl_absorpt_coefficient_mu 4.073
_exptl_absorpt_correction_T_max 1.00000
_exptl_absorpt_correction_T_min 0.46441
_exptl_absorpt_correction_type multi-scan
_exptl_absorpt_process_details
;
CrysAlisPro 1.171.40.50a (Rigaku Oxford Diffraction, 2019)
Empirical absorption correction using spherical harmonics,
 implemented in SCALE3 ABSPACK scaling algorithm.
;
_exptl_crystal_colour yellow
_exptl_crystal_colour_primary yellow
_exptl_crystal_density_diffrn 1.634
_exptl_crystal_description prism
_exptl_crystal_F_000 696
_exptl_crystal_size_max 0.29
_exptl_crystal_size_mid 0.19
_exptl_crystal_size_min 0.05
_refine_diff_density_max 1.678
_refine_diff_density_min -1.076
_refine_diff_density_rms 0.082
_refine_ls_extinction_method none
_refine_ls_goodness_of_fit_ref 1.052
_refine_ls_hydrogen_treatment constr
_refine_ls_matrix_type full
_refine_ls_number_parameters 383
_refine_ls_number_reflns 5390
_refine_ls_number_restraints 0
_refine_ls_restrained_S_all 1.052
_refine_ls_R_factor_all 0.0347
_refine_ls_R_factor_gt 0.0344
_refine_ls_shift/su_max 0.001
_refine_ls_shift/su_mean 0.000
_refine_ls_structure_factor_coef Fsqd
_refine_ls_weighting_details 'w=1/[\s^2^(Fo^2^)+(0.0478P)^2^+2.0883P] where P=(Fo^2^+2Fc^2^)/3'
_refine_ls_weighting_scheme calc
_refine_ls_wR_factor_gt 0.0893
_refine_ls_wR_factor_ref 0.0896
_reflns_Friedel_coverage 0.000
_reflns_number_gt 5321
_reflns_number_total 5390
_reflns_threshold_expression 'I > 2\s(I)'
_cod_data_source_file jo9b03367_si_003.cif
_cod_data_source_block 13780_lia-727
_cod_database_code 4038042
_shelx_shelxl_version_number 2014/7
_chemical_oxdiff_formula C14H11BrN4O2
_shelx_space_group_comment
;
The symmetry employed for this shelxl refinement is uniquely defined
by the following loop, which should always be used as a source of
symmetry information in preference to the above space-group names.
They are only intended as comments.
;
_shelx_estimated_absorpt_t_max 0.822
_shelx_estimated_absorpt_t_min 0.385
_reflns_odcompleteness_completeness 96.20
_reflns_odcompleteness_iscentric 1
_reflns_odcompleteness_theta 72.42
_olex2_refinement_description
;
1. Fixed Uiso
 At 1.2 times of:
  All C(H) groups, All N(H) groups
 At 1.5 times of:
  All C(H,H,H) groups
2.a Aromatic/amide H refined with riding coordinates:
 N1(H1), N1A(H1AA), C11(H11), C13(H13), C10(H10), C11A(H11A), C14(H14),
 C14A(H14A), C10A(H10A), C13A(H13A)
2.b Idealised Me refined as rotating group:
 C1(H1A,H1B,H1C), C1A(H1AB,H1AC,H1AD), C5(H5A,H5B,H5C), C5A(H5AA,H5AB,H5AC)
;
_olex2_submission_special_instructions 'No special instructions were received'
_oxdiff_exptl_absorpt_empirical_details
;
Empirical correction (ABSPACK) includes:
- Absorption correction using spherical harmonics
- Frame scaling
;
_oxdiff_exptl_absorpt_empirical_full_max 2.828
_oxdiff_exptl_absorpt_empirical_full_min 0.618

loop_
_space_group_symop_operation_xyz
'x, y, z'
'-x, -y, -z'

loop_
_atom_site_label
_atom_site_type_symbol
_atom_site_fract_x
_atom_site_fract_y
_atom_site_fract_z
_atom_site_U_iso_or_equiv
_atom_site_adp_type
_atom_site_occupancy
_atom_site_site_symmetry_order
_atom_site_calc_flag
_atom_site_refinement_flags_posn
_atom_site_refinement_flags_adp
_atom_site_refinement_flags_occupancy
_atom_site_disorder_assembly
_atom_site_disorder_group
Br1 Br 0.24685(3) 0.44579(2) 0.20849(2) 0.02157(9) Uani 1 1 d . . . . .
Br1A Br -0.42703(4) 0.60712(2) 1.09246(2) 0.03379(10) Uani 1 1 d . . . . .
O2A O 0.4186(2) 0.67105(12) 0.64276(12) 0.0203(3) Uani 1 1 d . . . . .
O2 O 0.5979(2) 0.91159(13) 0.40661(13) 0.0235(4) Uani 1 1 d . . . . .
O1 O -0.2290(2) 0.84473(14) 0.63494(14) 0.0279(4) Uani 1 1 d . . . . .
O1A O 0.2500(3) 1.01170(13) 0.98558(14) 0.0289(4) Uani 1 1 d . . . . .
N1 N 0.2732(3) 0.92178(14) 0.53399(14) 0.0172(4) Uani 1 1 d . . . . .
H1 H 0.3361 0.9671 0.5450 0.021 Uiso 1 1 calc R . . . .
N1A N 0.4385(3) 0.82439(14) 0.75906(14) 0.0165(4) Uani 1 1 d . . . . .
H1AA H 0.5180 0.8226 0.7066 0.020 Uiso 1 1 calc R . . . .
N3A N 0.2153(3) 0.54011(16) 0.70705(16) 0.0252(5) Uani 1 1 d . . . . .
N3 N 0.6611(3) 0.78653(15) 0.27239(16) 0.0227(4) Uani 1 1 d . . . . .
N2 N 0.5225(3) 0.78205(16) 0.33246(16) 0.0235(4) Uani 1 1 d . . . . .
N2A N 0.2048(3) 0.61203(16) 0.75901(16) 0.0255(5) Uani 1 1 d . . . . .
N4 N 0.7776(3) 0.78420(18) 0.21345(18) 0.0314(5) Uani 1 1 d . . . . .
C7 C 0.3262(3) 0.85247(17) 0.46476(17) 0.0167(4) Uani 1 1 d . . . . .
C3 C 0.0550(3) 0.83063(17) 0.54371(16) 0.0164(4) Uani 1 1 d . . . . .
C6 C 0.1928(3) 0.79398(16) 0.46941(16) 0.0152(4) Uani 1 1 d . . . . .
C6A C 0.2177(3) 0.78384(17) 0.87226(16) 0.0161(4) Uani 1 1 d . . . . .
C2 C 0.1124(3) 0.91014(17) 0.58180(17) 0.0171(4) Uani 1 1 d . . . . .
N4A N 0.2137(4) 0.47222(18) 0.66787(19) 0.0359(6) Uani 1 1 d . . . . .
C11 C 0.2994(3) 0.53689(17) 0.37883(18) 0.0200(5) Uani 1 1 d . . . . .
H11 H 0.3555 0.4731 0.3996 0.024 Uiso 1 1 calc R . . . .
C9A C 0.0640(3) 0.73739(17) 0.92295(16) 0.0165(4) Uani 1 1 d . . . . .
C12 C 0.2300(3) 0.55294(17) 0.29012(17) 0.0179(5) Uani 1 1 d . . . . .
C9 C 0.2024(3) 0.70928(16) 0.40775(16) 0.0157(4) Uani 1 1 d . . . . .
C8 C 0.4933(3) 0.85426(17) 0.40216(17) 0.0181(5) Uani 1 1 d . . . . .
C3A C 0.2760(3) 0.87038(17) 0.89810(17) 0.0174(5) Uani 1 1 d . . . . .
C13 C 0.1476(3) 0.64534(18) 0.25826(18) 0.0207(5) Uani 1 1 d . . . . .
H13 H 0.1009 0.6552 0.1970 0.025 Uiso 1 1 calc R . . . .
C12A C -0.2275(3) 0.65917(18) 1.02151(17) 0.0204(5) Uani 1 1 d . . . . .
C7A C 0.3218(3) 0.75703(17) 0.78508(17) 0.0168(4) Uani 1 1 d . . . . .
C10 C 0.2855(3) 0.61589(17) 0.43708(17) 0.0188(5) Uani 1 1 d . . . . .
H10 H 0.3336 0.6059 0.4980 0.023 Uiso 1 1 calc R . . . .
C1 C 0.0273(3) 0.97465(18) 0.66207(17) 0.0201(5) Uani 1 1 d . . . . .
H1A H 0.0034 0.9337 0.7227 0.030 Uiso 1 1 calc GR . . . .
H1B H -0.0856 1.0122 0.6438 0.030 Uiso 1 1 calc GR . . . .
H1C H 0.1081 1.0204 0.6724 0.030 Uiso 1 1 calc GR . . . .
C4A C 0.2214(3) 0.92681(18) 0.98648(18) 0.0197(5) Uani 1 1 d . . . . .
C4 C -0.1189(3) 0.79808(17) 0.57586(17) 0.0188(5) Uani 1 1 d . . . . .
C2A C 0.4135(3) 0.89328(17) 0.82550(17) 0.0174(5) Uani 1 1 d . . . . .
C8A C 0.3239(3) 0.67899(17) 0.72101(17) 0.0176(5) Uani 1 1 d . . . . .
C1A C 0.5274(3) 0.97244(18) 0.81752(18) 0.0223(5) Uani 1 1 d . . . . .
H1AB H 0.5927 0.9662 0.8750 0.033 Uiso 1 1 calc GR . . . .
H1AC H 0.4516 1.0371 0.8144 0.033 Uiso 1 1 calc GR . . . .
H1AD H 0.6129 0.9662 0.7579 0.033 Uiso 1 1 calc GR . . . .
C11A C -0.0562(3) 0.61279(17) 1.03555(17) 0.0193(5) Uani 1 1 d . . . . .
H11A H -0.0388 0.5552 1.0786 0.023 Uiso 1 1 calc R . . . .
C14 C 0.1347(3) 0.72344(17) 0.31797(18) 0.0199(5) Uani 1 1 d . . . . .
H14 H 0.0789 0.7872 0.2970 0.024 Uiso 1 1 calc R . . . .
C14A C -0.1096(3) 0.78125(19) 0.91025(19) 0.0237(5) Uani 1 1 d . . . . .
H14A H -0.1281 0.8389 0.8674 0.028 Uiso 1 1 calc R . . . .
C10A C 0.0896(3) 0.65230(18) 0.98539(17) 0.0192(5) Uani 1 1 d . . . . .
H10A H 0.2077 0.6210 0.9938 0.023 Uiso 1 1 calc R . . . .
C5 C -0.1645(3) 0.70795(19) 0.5362(2) 0.0259(5) Uani 1 1 d . . . . .
H5A H -0.0818 0.6497 0.5564 0.039 Uiso 1 1 calc GR . . . .
H5B H -0.1538 0.7160 0.4644 0.039 Uiso 1 1 calc GR . . . .
H5C H -0.2875 0.6994 0.5620 0.039 Uiso 1 1 calc GR . . . .
C13A C -0.2565(3) 0.7422(2) 0.9591(2) 0.0275(6) Uani 1 1 d . . . . .
H13A H -0.3748 0.7723 0.9496 0.033 Uiso 1 1 calc R . . . .
C5A C 0.1391(4) 0.8769(2) 1.07886(18) 0.0273(6) Uani 1 1 d . . . . .
H5AA H 0.1234 0.9210 1.1325 0.041 Uiso 1 1 calc GR . . . .
H5AB H 0.2179 0.8159 1.0959 0.041 Uiso 1 1 calc GR . . . .
H5AC H 0.0223 0.8612 1.0684 0.041 Uiso 1 1 calc GR . . . .

loop_
_atom_site_aniso_label
_atom_site_aniso_U_11
_atom_site_aniso_U_22
_atom_site_aniso_U_33
_atom_site_aniso_U_23
_atom_site_aniso_U_13
_atom_site_aniso_U_12
Br1 0.02505(15) 0.01905(14) 0.02268(14) -0.01274(10) -0.00481(10) -0.00190(10)
Br1A 0.02223(15) 0.04514(19) 0.03425(17) 0.00728(13) -0.00106(11) -0.01302(12)
O2A 0.0210(8) 0.0226(8) 0.0180(8) -0.0096(7) 0.0005(7) -0.0035(7)
O2 0.0206(8) 0.0235(9) 0.0286(9) -0.0107(7) 0.0020(7) -0.0090(7)
O1 0.0246(9) 0.0287(10) 0.0313(10) -0.0156(8) 0.0101(8) -0.0103(8)
O1A 0.0385(11) 0.0207(9) 0.0285(10) -0.0119(7) 0.0012(8) -0.0062(8)
N1 0.0194(10) 0.0151(9) 0.0189(10) -0.0089(7) -0.0003(8) -0.0056(7)
N1A 0.0169(9) 0.0186(9) 0.0143(9) -0.0065(7) -0.0003(7) -0.0022(7)
N3A 0.0258(11) 0.0266(11) 0.0251(11) -0.0097(9) 0.0038(9) -0.0108(9)
N3 0.0221(11) 0.0229(10) 0.0237(11) -0.0107(8) 0.0005(9) -0.0036(8)
N2 0.0206(10) 0.0254(11) 0.0255(11) -0.0120(9) 0.0063(8) -0.0079(8)
N2A 0.0307(12) 0.0250(11) 0.0238(11) -0.0152(9) 0.0051(9) -0.0127(9)
N4 0.0263(12) 0.0376(13) 0.0299(12) -0.0121(10) 0.0044(10) -0.0047(10)
C7 0.0189(11) 0.0147(10) 0.0169(11) -0.0064(8) -0.0007(9) -0.0023(9)
C3 0.0183(11) 0.0160(11) 0.0154(10) -0.0059(8) 0.0001(9) -0.0034(9)
C6 0.0182(11) 0.0134(10) 0.0147(10) -0.0042(8) -0.0012(8) -0.0029(8)
C6A 0.0171(11) 0.0164(11) 0.0149(11) -0.0069(8) -0.0018(8) 0.0004(9)
C2 0.0191(11) 0.0159(11) 0.0162(11) -0.0038(9) -0.0008(9) -0.0023(9)
N4A 0.0423(14) 0.0327(13) 0.0368(13) -0.0185(11) 0.0067(11) -0.0191(11)
C11 0.0205(11) 0.0155(11) 0.0243(12) -0.0064(9) -0.0021(9) -0.0019(9)
C9A 0.0183(11) 0.0178(11) 0.0147(10) -0.0089(8) -0.0007(8) -0.0034(9)
C12 0.0161(11) 0.0187(11) 0.0202(11) -0.0087(9) 0.0011(9) -0.0050(9)
C9 0.0163(10) 0.0157(11) 0.0164(11) -0.0078(8) 0.0026(8) -0.0063(8)
C8 0.0187(11) 0.0164(11) 0.0199(11) -0.0056(9) -0.0022(9) -0.0022(9)
C3A 0.0171(11) 0.0170(11) 0.0179(11) -0.0065(9) -0.0012(9) -0.0002(9)
C13 0.0250(12) 0.0220(12) 0.0168(11) -0.0076(9) -0.0039(9) -0.0042(10)
C12A 0.0172(11) 0.0267(12) 0.0183(11) -0.0032(9) 0.0009(9) -0.0073(9)
C7A 0.0166(11) 0.0177(11) 0.0166(11) -0.0063(9) -0.0009(8) -0.0020(9)
C10 0.0213(11) 0.0197(11) 0.0170(11) -0.0055(9) -0.0035(9) -0.0048(9)
C1 0.0233(12) 0.0192(11) 0.0184(11) -0.0099(9) 0.0022(9) -0.0044(9)
C4A 0.0189(11) 0.0202(12) 0.0205(12) -0.0097(9) -0.0025(9) 0.0002(9)
C4 0.0209(12) 0.0183(11) 0.0177(11) -0.0056(9) 0.0011(9) -0.0049(9)
C2A 0.0194(11) 0.0153(11) 0.0179(11) -0.0047(9) -0.0038(9) -0.0009(9)
C8A 0.0178(11) 0.0183(11) 0.0172(11) -0.0062(9) -0.0023(9) -0.0018(9)
C1A 0.0254(12) 0.0195(12) 0.0234(12) -0.0050(9) -0.0011(10) -0.0073(10)
C11A 0.0228(12) 0.0183(11) 0.0180(11) -0.0059(9) -0.0035(9) -0.0035(9)
C14 0.0241(12) 0.0150(11) 0.0213(12) -0.0058(9) -0.0038(9) -0.0021(9)
C14A 0.0217(12) 0.0216(12) 0.0258(13) 0.0008(10) -0.0006(10) -0.0001(10)
C10A 0.0184(11) 0.0206(11) 0.0191(11) -0.0066(9) -0.0032(9) -0.0008(9)
C5 0.0232(12) 0.0241(13) 0.0325(14) -0.0120(11) 0.0045(10) -0.0107(10)
C13A 0.0176(12) 0.0335(14) 0.0293(14) 0.0009(11) -0.0017(10) -0.0002(10)
C5A 0.0347(14) 0.0299(14) 0.0186(12) -0.0118(10) 0.0033(10) -0.0084(11)

loop_
_atom_type_symbol
_atom_type_description
_atom_type_scat_dispersion_real
_atom_type_scat_dispersion_imag
_atom_type_scat_source
C C 0.0181 0.0091 'International Tables Vol C Tables 4.2.6.8 and 6.1.1.4'
H H 0.0000 0.0000 'International Tables Vol C Tables 4.2.6.8 and 6.1.1.4'
Br Br -0.6763 1.2805 'International Tables Vol C Tables 4.2.6.8 and 6.1.1.4'
N N 0.0311 0.0180 'International Tables Vol C Tables 4.2.6.8 and 6.1.1.4'
O O 0.0492 0.0322 'International Tables Vol C Tables 4.2.6.8 and 6.1.1.4'

loop_
_geom_angle_atom_site_label_1
_geom_angle_atom_site_label_2
_geom_angle_atom_site_label_3
_geom_angle
_geom_angle_site_symmetry_1
_geom_angle_site_symmetry_3
_geom_angle_publ_flag
C7 N1 H1 124.8 . . ?
C2 N1 H1 124.8 . . ?
C2 N1 C7 110.35(19) . . ?
C7A N1A H1AA 124.8 . . ?
C2A N1A H1AA 124.8 . . ?
C2A N1A C7A 110.40(19) . . ?
N4A N3A N2A 173.2(3) . . ?
N4 N3 N2 172.8(3) . . ?
N3 N2 C8 113.5(2) . . ?
N3A N2A C8A 113.2(2) . . ?
N1 C7 C6 108.0(2) . . ?
N1 C7 C8 119.5(2) . . ?
C6 C7 C8 132.5(2) . . ?
C6 C3 C4 129.3(2) . . ?
C2 C3 C6 106.9(2) . . ?
C2 C3 C4 123.8(2) . . ?
C7 C6 C3 106.63(19) . . ?
C7 C6 C9 124.2(2) . . ?
C3 C6 C9 129.2(2) . . ?
C3A C6A C9A 126.6(2) . . ?
C7A C6A C9A 126.8(2) . . ?
C7A C6A C3A 106.3(2) . . ?
N1 C2 C3 108.11(19) . . ?
N1 C2 C1 120.8(2) . . ?
C3 C2 C1 131.1(2) . . ?
C12 C11 H11 120.7 . . ?
C12 C11 C10 118.7(2) . . ?
C10 C11 H11 120.7 . . ?
C14A C9A C6A 119.4(2) . . ?
C14A C9A C10A 118.9(2) . . ?
C10A C9A C6A 121.7(2) . . ?
C11 C12 Br1 119.66(18) . . ?
C11 C12 C13 121.7(2) . . ?
C13 C12 Br1 118.61(17) . . ?
C10 C9 C6 120.6(2) . . ?
C14 C9 C6 120.3(2) . . ?
C14 C9 C10 119.0(2) . . ?
O2 C8 N2 122.8(2) . . ?
O2 C8 C7 125.0(2) . . ?
N2 C8 C7 112.2(2) . . ?
C6A C3A C4A 129.9(2) . . ?
C2A C3A C6A 107.6(2) . . ?
C2A C3A C4A 122.3(2) . . ?
C12 C13 H13 120.7 . . ?
C12 C13 C14 118.6(2) . . ?
C14 C13 H13 120.7 . . ?
C11A C12A Br1A 118.76(19) . . ?
C13A C12A Br1A 119.39(19) . . ?
C13A C12A C11A 121.8(2) . . ?
N1A C7A C6A 108.11(19) . . ?
N1A C7A C8A 118.7(2) . . ?
C6A C7A C8A 133.1(2) . . ?
C11 C10 C9 121.1(2) . . ?
C11 C10 H10 119.5 . . ?
C9 C10 H10 119.5 . . ?
C2 C1 H1A 109.5 . . ?
C2 C1 H1B 109.5 . . ?
C2 C1 H1C 109.5 . . ?
H1A C1 H1B 109.5 . . ?
H1A C1 H1C 109.5 . . ?
H1B C1 H1C 109.5 . . ?
O1A C4A C3A 120.2(2) . . ?
O1A C4A C5A 120.5(2) . . ?
C3A C4A C5A 119.3(2) . . ?
O1 C4 C3 120.2(2) . . ?
O1 C4 C5 119.5(2) . . ?
C3 C4 C5 120.3(2) . . ?
N1A C2A C3A 107.6(2) . . ?
N1A C2A C1A 121.6(2) . . ?
C3A C2A C1A 130.8(2) . . ?
O2A C8A N2A 123.4(2) . . ?
O2A C8A C7A 123.7(2) . . ?
N2A C8A C7A 112.9(2) . . ?
C2A C1A H1AB 109.5 . . ?
C2A C1A H1AC 109.5 . . ?
C2A C1A H1AD 109.5 . . ?
H1AB C1A H1AC 109.5 . . ?
H1AB C1A H1AD 109.5 . . ?
H1AC C1A H1AD 109.5 . . ?
C12A C11A H11A 120.6 . . ?
C12A C11A C10A 118.7(2) . . ?
C10A C11A H11A 120.6 . . ?
C9 C14 C13 120.8(2) . . ?
C9 C14 H14 119.6 . . ?
C13 C14 H14 119.6 . . ?
C9A C14A H14A 119.4 . . ?
C13A C14A C9A 121.1(2) . . ?
C13A C14A H14A 119.4 . . ?
C9A C10A H10A 119.7 . . ?
C11A C10A C9A 120.7(2) . . ?
C11A C10A H10A 119.7 . . ?
C4 C5 H5A 109.5 . . ?
C4 C5 H5B 109.5 . . ?
C4 C5 H5C 109.5 . . ?
H5A C5 H5B 109.5 . . ?
H5A C5 H5C 109.5 . . ?
H5B C5 H5C 109.5 . . ?
C12A C13A C14A 118.7(2) . . ?
C12A C13A H13A 120.6 . . ?
C14A C13A H13A 120.6 . . ?
C4A C5A H5AA 109.5 . . ?
C4A C5A H5AB 109.5 . . ?
C4A C5A H5AC 109.5 . . ?
H5AA C5A H5AB 109.5 . . ?
H5AA C5A H5AC 109.5 . . ?
H5AB C5A H5AC 109.5 . . ?

loop_
_geom_bond_atom_site_label_1
_geom_bond_atom_site_label_2
_geom_bond_distance
_geom_bond_site_symmetry_2
_geom_bond_publ_flag
Br1 C12 1.909(2) . ?
Br1A C12A 1.903(2) . ?
O2A C8A 1.219(3) . ?
O2 C8 1.219(3) . ?
O1 C4 1.231(3) . ?
O1A C4A 1.221(3) . ?
N1 H1 0.8800 . ?
N1 C7 1.384(3) . ?
N1 C2 1.339(3) . ?
N1A H1AA 0.8800 . ?
N1A C7A 1.380(3) . ?
N1A C2A 1.349(3) . ?
N3A N2A 1.257(3) . ?
N3A N4A 1.121(3) . ?
N3 N2 1.260(3) . ?
N3 N4 1.120(3) . ?
N2 C8 1.413(3) . ?
N2A C8A 1.417(3) . ?
C7 C6 1.387(3) . ?
C7 C8 1.443(3) . ?
C3 C6 1.429(3) . ?
C3 C2 1.407(3) . ?
C3 C4 1.469(3) . ?
C6 C9 1.488(3) . ?
C6A C9A 1.489(3) . ?
C6A C3A 1.424(3) . ?
C6A C7A 1.393(3) . ?
C2 C1 1.493(3) . ?
C11 H11 0.9500 . ?
C11 C12 1.381(3) . ?
C11 C10 1.389(3) . ?
C9A C14A 1.389(3) . ?
C9A C10A 1.395(3) . ?
C12 C13 1.386(3) . ?
C9 C10 1.389(3) . ?
C9 C14 1.389(3) . ?
C3A C4A 1.478(3) . ?
C3A C2A 1.405(3) . ?
C13 H13 0.9500 . ?
C13 C14 1.393(3) . ?
C12A C11A 1.388(3) . ?
C12A C13A 1.376(4) . ?
C7A C8A 1.445(3) . ?
C10 H10 0.9500 . ?
C1 H1A 0.9800 . ?
C1 H1B 0.9800 . ?
C1 H1C 0.9800 . ?
C4A C5A 1.505(4) . ?
C4 C5 1.504(3) . ?
C2A C1A 1.487(3) . ?
C1A H1AB 0.9800 . ?
C1A H1AC 0.9800 . ?
C1A H1AD 0.9800 . ?
C11A H11A 0.9500 . ?
C11A C10A 1.392(3) . ?
C14 H14 0.9500 . ?
C14A H14A 0.9500 . ?
C14A C13A 1.389(4) . ?
C10A H10A 0.9500 . ?
C5 H5A 0.9800 . ?
C5 H5B 0.9800 . ?
C5 H5C 0.9800 . ?
C13A H13A 0.9500 . ?
C5A H5AA 0.9800 . ?
C5A H5AB 0.9800 . ?
C5A H5AC 0.9800 . ?
